data_2010025
loop_
_publ_author_name
'Jaber, F.'
'Charbonnier, F.'
'Faure, R.'
'Gebicki, K.'

_publ_section_title
;
 Silver(I) <i>o</i>-nitrobenzoate
;
_journal_issue 9
_journal_name_full 'Acta Crystallographica Section C'
_journal_page_first 1444
_journal_page_last 1447
_journal_paper_doi 10.1107/S0108270194001381
_journal_volume 50
_journal_year 1994
_chemical_formula_sum 'C7 H4 Ag N O4'
_chemical_formula_weight 273.98
_space_group_IT_number 15
_space_group_name_Hall '-C 2yc'
_space_group_name_H-M_alt 'C 1 2/c 1'
_symmetry_cell_setting monoclinic
_symmetry_space_group_name_Hall '-C 2yc'
_symmetry_space_group_name_H-M 'C 1 2/c 1'
_atom_type_scat_source 'SDP (B. A. Frenz & Associates Inc., 1982)'
_cell_angle_alpha 90
_cell_angle_beta 160.47(2)
_cell_angle_gamma 90
_cell_formula_units_Z 24
_cell_length_a 39.262(4)
_cell_length_b 7.8970(10)
_cell_length_c 46.352(5)
_cell_measurement_reflns_used 25
_cell_measurement_temperature 291
_cell_measurement_theta_max 16.66
_cell_measurement_theta_min 10.83
_cell_volume 4804(5)
_diffrn_measurement_device 'Enraf-Nonius CAD-4'
_diffrn_measurement_method '\w-5/3\q '
_diffrn_radiation_type MoK\a
_diffrn_radiation_wavelength 0.7107
_diffrn_reflns_av_R_equivalents 0
_diffrn_reflns_limit_h_max 36
_diffrn_reflns_limit_h_min 0
_diffrn_reflns_limit_k_max 10
_diffrn_reflns_limit_k_min 0
_diffrn_reflns_limit_l_max 19
_diffrn_reflns_limit_l_min -51
_diffrn_reflns_number 7946
_diffrn_reflns_theta_max 27
_diffrn_standards_decay_% 0.6
_diffrn_standards_interval_time 60
_diffrn_standards_number 3
_exptl_absorpt_coefficient_mu 2.47
_exptl_absorpt_correction_T_max 0.99
_exptl_absorpt_correction_T_min 0.80
_exptl_absorpt_correction_type empirical
_exptl_crystal_colour Colourless
_exptl_crystal_density_diffrn 2.24
_exptl_crystal_description flat
_exptl_crystal_size_max 0.4
_exptl_crystal_size_mid 0.4
_exptl_crystal_size_min 0.1
_refine_diff_density_max 0.53
_refine_diff_density_min -0.58
_refine_ls_extinction_method none
_refine_ls_goodness_of_fit_obs 2.65
_refine_ls_hydrogen_treatment noref
_refine_ls_number_parameters 352
_refine_ls_number_reflns 4399
_refine_ls_R_factor_obs 0.028
_refine_ls_shift/esd_max 0.97
_refine_ls_structure_factor_coef F
_refine_ls_weighting_details 'w = 1/\s^2^(F~o~)'
_refine_ls_weighting_scheme calc
_refine_ls_wR_factor_obs 0.046
_reflns_number_observed 4399
_reflns_number_total 5766
_reflns_observed_criterion I>3\s(I)
_cod_data_source_file du1062.cif
_cod_data_source_block du1062_structure_1_of_1
_cod_depositor_comments
;

    Adding symmetry operators
        1/2-x,1/2-y,-z
        1/2+x,1/2+y,z
    to the list given in _symmetry_equiv_pos_as_xyz, because:

    a) Updated list of symmetry operators forms a full group of symmetry
       operators of spacegroup 'C 1 2/c 1';

    b) Calculated summary chemical formula is now the same as given by
       the authors of publication.

    Andrius Merkys
    2014-07-01


The following automatic conversions were performed:

'_refine_ls_weighting_scheme' value 'w = 1/\s^2^(F~o~)' was changed
to 'calc'. New tag '_refine_ls_weighting_details' was created. The
value of the new tag was set to 'w = 1/\s^2^(F~o~)'.

Automatic conversion script
Id: cif_fix_values 3143 2015-03-26 13:38:13Z robertas 
;
_cod_original_cell_volume 4804(4)
_cod_original_sg_symbol_H-M 'C 2/c'
_cod_original_formula_sum 'C7 H4 Ag1 N1 O4'
_cod_database_code 2010025

loop_
_symmetry_equiv_pos_as_xyz
x,y,z
-x,-y,-z
x,-y,1/2+z
-x,+y,-1/2-z
1/2-x,1/2+y,1/2-z
1/2+x,1/2-y,1/2+z
1/2-x,1/2-y,-z
1/2+x,1/2+y,z

loop_
_atom_site_label
_atom_site_fract_x
_atom_site_fract_y
_atom_site_fract_z
Ag1 .421010(10) .56587(7) .419950(10)
Ag2 .815180(10) .31042(8) .732230(10)
Ag3 .447440(10) .42123(9) .368390(10)
O11 .54210(10) .5792(6) .48242(9)
O12 .67120(10) .5086(5) .61461(9)
O21 .42280(10) .2462(7) .28400(10)
O22 .53230(10) .4016(8) .39720(10)
O31 .32410(10) .4287(6) .30150(10)
O32 .22030(10) .2616(6) .19390(10)
C11 .7087(2) .6357(7) .59950(10)
C12 .7556(2) .5497(8) .61470(10)
C13 .8227(2) .6260(10) .6494(2)
C14 .8451(2) .7960(10) .6714(2)
C15 .8012(2) .8880(9) .6583(2)
C16 .7343(2) .8080(8) .6233(2)
C17 .6345(2) .5640(7) .56210(10)
O13 .77290(10) .2965(8) .60470(10)
O14 .68740(10) .2966(6) .57510(10)
N11 .73670(10) .3689(7) .59620(10)
C21 .5669(2) .3589(9) .3761(2)
C22 .5933(2) .2314(9) .3777(2)
C23 .6442(2) .2630(10) .3929(2)
C24 .6705(2) .4330(10) .4075(2)
C25 .6458(2) .5590(10) .4065(2)
C26 .5947(2) .5220(10) .3911(2)
C27 .5029(2) .3319(9) .35150(10)
O23 .5793(2) .0071(8) .39730(10)
O24 .5593(2) -.0432(9) .3366(2)
N21 .5738(2) .0517(8) .3685(2)
C31 .1540(2) .4026(7) .18170(10)
C32 .0719(2) .5072(8) .10970(10)
C33 -.0063(2) .5334(9) .0665(2)
C34 -.0044(2) .4590(10) .0943(2)
C35 .0779(2) .3550(10) .1680(2)
C36 .1561(2) .3274(9) .21060(10)
C37 .2394(2) .3638(7) .22940(10)
O33 -.0115(2) .6712(9) .0095(2)
O34 .1420(2) .5973(8) .12300(10)
N31 .0675(2) .5985(7) .07910(10)
H1 .850 .564 .655
H2 .865 .856 .673
H3 .814 1.045 .671
H4 .676 .881 .587
H5 .688 .138 .421
H6 .712 .490 .423
H7 .634 .684 .388
H8 .556 .623 .368
H9 -.062 .603 .017
H10 -.062 .497 .064
H11 .107 .279 .215
H12 .226 .255 .273

loop_
_geom_angle_atom_site_label_1
_geom_angle_atom_site_label_2
_geom_angle_atom_site_label_3
_geom_angle_site_symmetry_1
_geom_angle_site_symmetry_2
_geom_angle_site_symmetry_3
_geom_angle
_geom_angle_publ_flag
O11 Ag1 O31 . . . 81.10(10) yes
O11 Ag1 Ag1 . . 2_666 83.70(10) yes
O11 Ag1 O12 . . 2_666 163.30(10) yes
O11 Ag1 O32 . . 5 119.90(10) yes
O31 Ag1 Ag1 . . 2_666 129.40(10) yes
O31 Ag1 O12 . . 2_666 102.90(10) yes
O31 Ag1 O32 . . 5 82.7(9) yes
Ag1 Ag1 O12 2_666 . 2_666 81.30(10) yes
Ag1 Ag1 O32 2_666 . 5 144.70(10) yes
O12 Ag1 O32 2_666 . 5 76.70(10) yes
O11 Ag3 O22 . . . 112.40(10) yes
O11 Ag3 O31 . . . 82.90(10) yes
O11 Ag3 Ag2 . . 6_454 163.90(10) yes
O22 Ag3 O31 . . . 163.60(10) yes
O22 Ag3 Ag2 . . 6_454 81.50(10) yes
O31 Ag3 Ag2 . . 6_454 84.30(10) yes
Ag1 O11 Ag3 . . . 97.35(8) yes
Ag1 O11 C17 . . . 121.9(5) yes
Ag3 O11 C17 . . . 126.1(4) yes
Ag2 O12 C17 . . . 124.1(4) yes
Ag2 O12 Ag1 . . 2_666 101.9(2) yes
C17 O12 Ag1 . . 2_666 124.9(2) yes
C27 O21 Ag2 . . 6_454 124.1(6) yes
Ag3 O22 C27 . . . 125.5(3) yes
Ag1 O31 Ag3 . . . 98.25(7) yes
Ag1 O31 C37 . . . 138.9(5) yes
Ag3 O31 C37 . . . 122.6(5) yes
C37 O32 Ag2 . . 6_454 129.4(3) yes
C12 C11 C16 . . . 116.9(7) yes
C12 C11 C17 . . . 127.0(5) yes
C16 C11 C17 . . . 116.1(7) yes
C11 C12 C13 . . . 122.9(6) yes
C11 C12 N11 . . . 119.2(6) yes
C13 C12 N11 . . . 117.9(7) yes
C12 C13 C14 . . . 118.2(9) yes
C13 C14 C15 . . . 121.5(9) yes
C14 C15 C16 . . . 119.0(7) yes
C11 C16 C15 . . . 121.6(8) yes
O11 C17 O12 . . . 126.4(6) yes
O11 C17 C11 . . . 116.3(6) yes
O12 C17 C11 . . . 117.0(2) yes
C12 N11 O13 . . . 119.0(6) yes
C12 N11 O14 . . . 118.4(7) yes
O13 N11 O14 . . . 122.5(6) yes
C22 C21 C26 . . . 117.0(8) yes
C22 C21 C27 . . . 124.4(6) yes
C26 C21 C27 . . . 118.4(7) yes
C21 C22 C23 . . . 122.7(7) yes
C21 C22 N21 . . . 121.4(8) yes
C23 C22 N21 . . . 115.7(8) yes
C22 C23 C24 . . . 118.1(9) yes
C23 C24 C25 . . . 120.0(10) yes
C24 C25 C26 . . . 120.7(8) yes
C21 C26 C25 . . . 121.6(8) yes
O21 C27 O22 . . . 127.4(8) yes
O21 C27 C21 . . . 116.0(7) yes
O22 C27 C21 . . . 116.6(4) yes
C22 N21 O23 . . . 117.8(7) yes
C22 N21 O24 . . . 117.6(9) yes
O23 N21 O24 . . . 124.4(7) yes
C32 C31 C36 . . . 117.4(6) yes
C32 C31 C37 . . . 124.5(7) yes
C36 C31 C37 . . . 118.1(4) yes
C31 C32 C33 . . . 122.2(8) yes
C31 C32 N31 . . . 120.6(7) yes
C33 C32 N31 . . . 117.2(5) yes
C32 C33 C34 . . . 120.3(5) yes
C33 C34 C35 . . . 120.2(8) yes
C34 C35 C36 . . . 118.8(9) yes
C31 C36 C35 . . . 121.1(5) yes
O31 C37 O32 . . . 124.7(6) yes
O31 C37 C31 . . . 118.4(6) yes
O32 C37 C31 . . . 116.9(3) yes
C32 N31 O33 . . . 118.8(7) yes
C32 N31 O34 . . . 118.6(4) yes
O33 N31 O34 . . . 122.6(9) yes
Ag1 Ag1 O12 . 2_666 . 81.27(6) yes
Ag3 Ag2 O21 . 6_454 . 80.60(10) yes
Ag3 Ag2 O32 . 6_454 . 77.92(8) yes
Ag3 Ag2 O12 . 6_454 6_454 152.80(10) yes
O21 Ag2 O32 . 6_454 . 152.5(2) yes
O21 Ag2 O12 . 6_454 6_454 126.40(10) yes
O32 Ag2 O12 . 6_454 6_454 76.7(2) yes

loop_
_geom_bond_atom_site_label_1
_geom_bond_atom_site_label_2
_geom_bond_site_symmetry_1
_geom_bond_site_symmetry_2
_geom_bond_distance
_geom_bond_publ_flag
Ag1 O11 . . 2.247(5) yes
Ag1 O31 . . 2.533(5) yes
Ag1 Ag1 . 2_666 2.8040(10) yes
Ag1 O12 . 2_666 2.257(6) yes
Ag1 O32 . 5 2.414(4) yes
Ag2 O12 . . 2.456(3) yes
Ag3 O11 . . 2.506(4) yes
Ag3 O22 . . 2.125(6) yes
Ag3 O31 . . 2.182(5) yes
Ag3 Ag2 . 6_454 2.8920(10) yes
O11 C17 . . 1.249(2) yes
O12 C17 . . 1.257(8) yes
O21 C27 . . 1.260(5) yes
C32 C33 . . 1.370(10) yes
C32 N31 . . 1.450(10) yes
C33 C34 . . 1.35(2) yes
O21 Ag2 . 6_454 2.167(6) yes
O22 C27 . . 1.230(10) yes
O31 C37 . . 1.242(3) yes
O32 C37 . . 1.260(9) yes
O32 Ag2 . 6_454 2.210(6) yes
C11 C12 . . 1.380(10) yes
C11 C16 . . 1.410(8) yes
C11 C17 . . 1.513(9) yes
C12 C13 . . 1.380(10) yes
C12 N11 . . 1.458(8) yes
C13 C14 . . 1.390(10) yes
C14 C15 . . 1.38(2) yes
C15 C16 . . 1.380(10) yes
O13 N11 . . 1.200(10) yes
C34 C35 . . 1.407(8) yes
C35 C36 . . 1.400(10) yes
O33 N31 . . 1.224(5) yes
O14 N11 . . 1.209(9) yes
C21 C22 . . 1.400(10) yes
C21 C26 . . 1.380(10) yes
C21 C27 . . 1.500(10) yes
C22 C23 . . 1.380(10) yes
C22 N21 . . 1.470(10) yes
C23 C24 . . 1.420(10) yes
C24 C25 . . 1.350(10) yes
C25 C26 . . 1.39(2) yes
O23 N21 . . 1.190(10) yes
O24 N21 . . 1.220(10) yes
C31 C32 . . 1.390(5) yes
C31 C36 . . 1.390(10) yes
C31 C37 . . 1.501(9) yes
O34 N31 . . 1.213(9) yes
O12 Ag2 6_454 6_454 2.456(3) yes
C13 H1 . . 0.960(10) no
C14 H2 . . 0.850(10) no
C15 H3 . . 1.257(7) no
C16 H4 . . 1.089(7) no
C23 H5 . . 1.196(8) no
C24 H6 . . 1.060(10) no
C25 H7 . . 1.085(9) no
C26 H8 . . 1.007(8) no
C33 H9 . . 0.939(5) no
C34 H10 . . 1.083(9) no
C35 H11 . . 1.298(9) no
C36 H12 . . 1.124(4) no
